data_4084875
loop_
_publ_author_name
'Samouei, Hamidreza'
'Miloserdov, Fedor M.'
'Escudero-Ad\'an, Eduardo C.'
'Grushin, Vladimir V.'

_publ_section_title
;
 Solid-State Structure and Solution Reactivity of [(Ph3P)4Ru(H)2] and
 Related Ru(II) Complexes Used in Catalysis: A Reinvestigation
;
_journal_issue 24
_journal_name_full Organometallics
_journal_page_first 7279
_journal_paper_doi 10.1021/om5010572
_journal_volume 33
_journal_year 2014
_chemical_formula_sum 'C72 H60 Cl2 P4 Ru'
_chemical_formula_weight 1221.05
_chemical_name_systematic
;
 ?
;
_space_group_IT_number 2
_space_group_name_Hall '-P 1'
_symmetry_cell_setting triclinic
_symmetry_space_group_name_Hall '-P 1'
_symmetry_space_group_name_H-M 'P -1'
_atom_sites_solution_hydrogens geom
_audit_creation_method SHELXL-2014
_cell_angle_alpha 68.395(5)
_cell_angle_beta 89.802(6)
_cell_angle_gamma 70.952(5)
_cell_formula_units_Z 2
_cell_length_a 13.122(2)
_cell_length_b 14.106(3)
_cell_length_c 17.813(4)
_cell_measurement_reflns_used 3541
_cell_measurement_temperature 100(2)
_cell_measurement_theta_max 24.98
_cell_measurement_theta_min 2.20
_cell_volume 2872.0(10)
_computing_cell_refinement 'Bruker APEX2 v2011.4-0'
_computing_data_collection 'Bruker APEX2 v2011.4-0'
_computing_data_reduction 'Bruker SAINT V7.60A'
_computing_molecular_graphics 'Bruker SHELXTL'
_computing_publication_material 'Bruker SHELXTL'
_computing_structure_refinement 'SHELXL-2014 (Sheldrick, 2014)'
_computing_structure_solution Sir2011
_diffrn_ambient_temperature 100(2)
_diffrn_detector_area_resol_mean 512
_diffrn_detector_type '4K CCD area detector APEX II'
_diffrn_measured_fraction_theta_full 0.970
_diffrn_measured_fraction_theta_max 0.995
_diffrn_measurement_device_type 'APEX DUO Kappa 4-axis goniometer'
_diffrn_measurement_method
;
 Fullsphere data collection, phi and omega scans
;
_diffrn_measurement_specimen_support 'magnetic support with MicroMount'
_diffrn_radiation_monochromator 'Quazar MX Multilayer Optics'
_diffrn_radiation_type MoK\a
_diffrn_radiation_wavelength 0.71073
_diffrn_reflns_av_R_equivalents 0.0644
_diffrn_reflns_av_unetI/netI 0.0795
_diffrn_reflns_Laue_measured_fraction_full 0.970
_diffrn_reflns_Laue_measured_fraction_max 0.995
_diffrn_reflns_limit_h_max 14
_diffrn_reflns_limit_h_min -15
_diffrn_reflns_limit_k_max 14
_diffrn_reflns_limit_k_min -16
_diffrn_reflns_limit_l_max 16
_diffrn_reflns_limit_l_min -21
_diffrn_reflns_number 27165
_diffrn_reflns_point_group_measured_fraction_full 0.970
_diffrn_reflns_point_group_measured_fraction_max 0.995
_diffrn_reflns_theta_full 25.242
_diffrn_reflns_theta_max 25.008
_diffrn_reflns_theta_min 1.656
_diffrn_source 'Microfocus source E025 IuS'
_diffrn_source_current 0.6
_diffrn_source_power 50
_diffrn_source_size '0.2 mm x 0.2 mm fine focus'
_diffrn_source_type 'Bruker APEX DUO'
_exptl_absorpt_coefficient_mu 0.522
_exptl_absorpt_correction_T_max 0.984
_exptl_absorpt_correction_T_min 0.854
_exptl_absorpt_correction_type empirical
_exptl_absorpt_process_details
; 
 SADABS Version 2008/1 Bruker-Nonius
 Blessing, Acta Cryst. (1995) A51 33-38
;
_exptl_crystal_colour orange
_exptl_crystal_density_diffrn 1.412
_exptl_crystal_description plate
_exptl_crystal_F_000 1260
_exptl_crystal_size_max 0.25
_exptl_crystal_size_mid 0.10
_exptl_crystal_size_min 0.03
_refine_diff_density_max 0.468
_refine_diff_density_min -0.516
_refine_diff_density_rms 0.093
_refine_ls_extinction_method none
_refine_ls_goodness_of_fit_ref 1.032
_refine_ls_hydrogen_treatment constr
_refine_ls_matrix_type full
_refine_ls_number_parameters 712
_refine_ls_number_reflns 10082
_refine_ls_number_restraints 0
_refine_ls_restrained_S_all 1.032
_refine_ls_R_factor_all 0.0655
_refine_ls_R_factor_gt 0.0435
_refine_ls_shift/su_max 0.001
_refine_ls_shift/su_mean 0.000
_refine_ls_structure_factor_coef Fsqd
_refine_ls_weighting_details 'w=1/[\s^2^(Fo^2^)+(0.0288P)^2^+0.9007P] where P=(Fo^2^+2Fc^2^)/3'
_refine_ls_weighting_scheme calc
_refine_ls_wR_factor_gt 0.0834
_refine_ls_wR_factor_ref 0.0935
_reflns_Friedel_coverage 0.000
_reflns_number_gt 7562
_reflns_number_total 10082
_reflns_threshold_expression 'I > 2\s(I)'
_cod_data_source_file om5010572_si_001.cif
_cod_data_source_block mo_FM427_0m
_cod_depositor_comments
;
The following automatic conversions were performed:

'_symmetry_cell_setting' value 'Triclinic' changed to 'triclinic'
according to
/home/saulius/struct/COD-crude-data--automatic-downloads/rss-feeds/ACS/lib/dictionaries/cif_core.dic
dictionary named 'cif_core.dic' version 2.4.2 from 2011-04-26.

Automatic conversion script
Id: cif_fix_values 2935 2014-11-11 08:27:57Z andrius 

 Adding full bibliography for 4084867--4084875.cif.
;
_cod_original_sg_symbol_H-M P-1
_cod_database_code 4084875
_shelx_space_group_comment
;
The symmetry employed for this shelxl refinement is uniquely defined
by the following loop, which should always be used as a source of
symmetry information in preference to the above space-group names.
They are only intended as comments.
;
_shelx_estimated_absorpt_t_min 0.880
_shelx_estimated_absorpt_t_max 0.984
_shelxl_version_number 2014-3

loop_
_space_group_symop_operation_xyz
'x, y, z'
'-x, -y, -z'

loop_
_atom_site_label
_atom_site_type_symbol
_atom_site_fract_x
_atom_site_fract_y
_atom_site_fract_z
_atom_site_U_iso_or_equiv
_atom_site_adp_type
_atom_site_occupancy
_atom_site_site_symmetry_order
_atom_site_calc_flag
_atom_site_refinement_flags_posn
_atom_site_refinement_flags_adp
Ru1 Ru 0.77376(2) 0.64324(2) 0.67447(2) 0.01141(9) Uani 1 1 d . .
Cl1 Cl 0.67201(7) 0.83343(7) 0.61061(5) 0.0180(2) Uani 1 1 d . .
Cl2 Cl 0.88439(7) 0.46385(7) 0.68980(5) 0.0155(2) Uani 1 1 d . .
P1 P 0.93877(7) 0.67141(7) 0.69260(5) 0.0119(2) Uani 1 1 d . .
P2 P 0.71959(7) 0.62727(7) 0.79594(5) 0.0118(2) Uani 1 1 d . .
P3 P 0.63791(8) 0.60599(7) 0.60746(5) 0.0133(2) Uani 1 1 d . .
C1 C 0.9516(3) 0.7887(3) 0.71026(19) 0.0145(8) Uani 1 1 d . .
C2 C 1.0540(3) 0.7889(3) 0.7318(2) 0.0265(10) Uani 1 1 d . .
H2 H 1.1166 0.7261 0.7414 0.032 Uiso 1 1 calc R U
C3 C 1.0652(3) 0.8794(3) 0.7391(2) 0.0283(10) Uani 1 1 d . .
H3 H 1.1354 0.8783 0.7535 0.034 Uiso 1 1 calc R U
C4 C 0.9761(3) 0.9707(3) 0.7257(2) 0.0196(9) Uani 1 1 d . .
H4 H 0.9842 1.0326 0.7309 0.023 Uiso 1 1 calc R U
C5 C 0.8743(3) 0.9718(3) 0.7047(2) 0.0241(9) Uani 1 1 d . .
H5 H 0.8120 1.0349 0.6949 0.029 Uiso 1 1 calc R U
C6 C 0.8629(3) 0.8804(3) 0.6978(2) 0.0207(9) Uani 1 1 d . .
H6 H 0.7924 0.8815 0.6842 0.025 Uiso 1 1 calc R U
C7 C 1.0555(3) 0.5554(3) 0.7605(2) 0.0146(8) Uani 1 1 d . .
C8 C 1.0345(3) 0.4802(3) 0.8296(2) 0.0159(8) Uani 1 1 d . .
H8 H 0.9613 0.4895 0.8394 0.019 Uiso 1 1 calc R U
C9 C 1.1186(3) 0.3916(3) 0.8845(2) 0.0208(9) Uani 1 1 d . .
H9 H 1.1031 0.3409 0.9312 0.025 Uiso 1 1 calc R U
C10 C 1.2256(3) 0.3787(3) 0.8698(2) 0.0235(10) Uani 1 1 d . .
H10 H 1.2837 0.3188 0.9069 0.028 Uiso 1 1 calc R U
C11 C 1.2474(3) 0.4523(3) 0.8017(2) 0.0193(9) Uani 1 1 d . .
H11 H 1.3206 0.4434 0.7923 0.023 Uiso 1 1 calc R U
C12 C 1.1631(3) 0.5397(3) 0.7466(2) 0.0161(8) Uani 1 1 d . .
H12 H 1.1790 0.5891 0.6992 0.019 Uiso 1 1 calc R U
C13 C 0.9857(3) 0.6959(3) 0.59162(19) 0.0133(8) Uani 1 1 d . .
C14 C 0.9675(3) 0.8023(3) 0.5364(2) 0.0198(9) Uani 1 1 d . .
H14 H 0.9328 0.8618 0.5517 0.024 Uiso 1 1 calc R U
C15 C 0.9999(3) 0.8215(3) 0.4596(2) 0.0226(9) Uani 1 1 d . .
H15 H 0.9869 0.8941 0.4225 0.027 Uiso 1 1 calc R U
C16 C 1.0510(3) 0.7359(3) 0.4365(2) 0.0238(9) Uani 1 1 d . .
H16 H 1.0739 0.7494 0.3842 0.029 Uiso 1 1 calc R U
C17 C 1.0683(3) 0.6302(3) 0.4904(2) 0.0198(9) Uani 1 1 d . .
H17 H 1.1028 0.5711 0.4747 0.024 Uiso 1 1 calc R U
C18 C 1.0356(3) 0.6101(3) 0.5674(2) 0.0162(8) Uani 1 1 d . .
H18 H 1.0474 0.5375 0.6038 0.019 Uiso 1 1 calc R U
C19 C 0.7801(3) 0.5003(3) 0.88724(19) 0.0128(8) Uani 1 1 d . .
C20 C 0.8057(3) 0.4004(3) 0.8808(2) 0.0168(8) Uani 1 1 d . .
H20 H 0.8003 0.3974 0.8286 0.020 Uiso 1 1 calc R U
C21 C 0.8393(3) 0.3043(3) 0.9503(2) 0.0222(9) Uani 1 1 d . .
H21 H 0.8566 0.2364 0.9451 0.027 Uiso 1 1 calc R U
C22 C 0.8476(3) 0.3072(3) 1.0273(2) 0.0203(9) Uani 1 1 d . .
H22 H 0.8691 0.2417 1.0747 0.024 Uiso 1 1 calc R U
C23 C 0.8243(3) 0.4065(3) 1.0340(2) 0.0195(9) Uani 1 1 d . .
H23 H 0.8329 0.4091 1.0861 0.023 Uiso 1 1 calc R U
C24 C 0.7888(3) 0.5020(3) 0.9654(2) 0.0169(8) Uani 1 1 d . .
H24 H 0.7699 0.5698 0.9710 0.020 Uiso 1 1 calc R U
C25 C 0.7347(3) 0.7278(3) 0.83421(19) 0.0120(8) Uani 1 1 d . .
C26 C 0.8389(3) 0.7128(3) 0.86707(19) 0.0167(8) Uani 1 1 d . .
H26 H 0.8998 0.6536 0.8669 0.020 Uiso 1 1 calc R U
C27 C 0.8538(3) 0.7837(3) 0.8997(2) 0.0186(9) Uani 1 1 d . .
H27 H 0.9245 0.7721 0.9221 0.022 Uiso 1 1 calc R U
C28 C 0.7668(3) 0.8706(3) 0.8999(2) 0.0234(9) Uani 1 1 d . .
H28 H 0.7771 0.9187 0.9225 0.028 Uiso 1 1 calc R U
C29 C 0.6639(3) 0.8872(3) 0.8666(2) 0.0281(10) Uani 1 1 d . .
H29 H 0.6036 0.9473 0.8661 0.034 Uiso 1 1 calc R U
C30 C 0.6482(3) 0.8164(3) 0.8339(2) 0.0201(9) Uani 1 1 d . .
H30 H 0.5774 0.8290 0.8110 0.024 Uiso 1 1 calc R U
C31 C 0.5750(3) 0.6429(3) 0.8015(2) 0.0141(8) Uani 1 1 d . .
C32 C 0.4955(3) 0.7323(3) 0.74289(19) 0.0141(8) Uani 1 1 d . .
H32 H 0.5165 0.7844 0.7007 0.017 Uiso 1 1 calc R U
C33 C 0.3861(3) 0.7457(3) 0.7457(2) 0.0203(9) Uani 1 1 d . .
H33 H 0.3326 0.8070 0.7056 0.024 Uiso 1 1 calc R U
C34 C 0.3545(3) 0.6699(3) 0.8068(2) 0.0227(9) Uani 1 1 d . .
H34 H 0.2795 0.6794 0.8083 0.027 Uiso 1 1 calc R U
C35 C 0.4313(3) 0.5814(3) 0.8651(2) 0.0210(9) Uani 1 1 d . .
H35 H 0.4096 0.5298 0.9069 0.025 Uiso 1 1 calc R U
C36 C 0.5412(3) 0.5673(3) 0.8626(2) 0.0171(8) Uani 1 1 d . .
H36 H 0.5940 0.5056 0.9029 0.021 Uiso 1 1 calc R U
C37 C 0.6764(3) 0.6276(3) 0.50520(19) 0.0122(8) Uani 1 1 d . .
C38 C 0.7691(3) 0.6532(3) 0.4843(2) 0.0176(9) Uani 1 1 d . .
H38 H 0.8118 0.6603 0.5235 0.021 Uiso 1 1 calc R U
C39 C 0.8005(3) 0.6686(3) 0.4073(2) 0.0203(9) Uani 1 1 d . .
H39 H 0.8641 0.6861 0.3943 0.024 Uiso 1 1 calc R U
C40 C 0.7388(3) 0.6583(3) 0.3495(2) 0.0194(9) Uani 1 1 d . .
H40 H 0.7601 0.6681 0.2969 0.023 Uiso 1 1 calc R U
C41 C 0.6456(3) 0.6336(3) 0.3693(2) 0.0215(9) Uani 1 1 d . .
H41 H 0.6033 0.6264 0.3300 0.026 Uiso 1 1 calc R U
C42 C 0.6134(3) 0.6194(3) 0.4457(2) 0.0194(9) Uani 1 1 d . .
H42 H 0.5486 0.6040 0.4579 0.023 Uiso 1 1 calc R U
C43 C 0.4912(3) 0.6848(3) 0.57947(19) 0.0152(8) Uani 1 1 d . .
C44 C 0.4594(3) 0.7975(3) 0.5342(2) 0.0191(9) Uani 1 1 d . .
H44 H 0.5133 0.8303 0.5213 0.023 Uiso 1 1 calc R U
C45 C 0.3510(3) 0.8612(3) 0.5080(2) 0.0214(9) Uani 1 1 d . .
H45 H 0.3308 0.9373 0.4778 0.026 Uiso 1 1 calc R U
C46 C 0.2714(3) 0.8135(3) 0.5262(2) 0.0242(9) Uani 1 1 d . .
H46 H 0.1967 0.8572 0.5090 0.029 Uiso 1 1 calc R U
C47 C 0.3012(3) 0.7029(3) 0.5692(2) 0.0261(10) Uani 1 1 d . .
H47 H 0.2471 0.6702 0.5803 0.031 Uiso 1 1 calc R U
C48 C 0.4094(3) 0.6393(3) 0.5962(2) 0.0203(9) Uani 1 1 d . .
H48 H 0.4287 0.5634 0.6267 0.024 Uiso 1 1 calc R U
C49 C 0.6417(3) 0.4645(3) 0.6491(2) 0.0134(8) Uani 1 1 d . .
C50 C 0.6726(3) 0.3955(3) 0.6073(2) 0.0197(9) Uani 1 1 d . .
H50 H 0.6924 0.4213 0.5541 0.024 Uiso 1 1 calc R U
C51 C 0.6748(3) 0.2886(3) 0.6432(2) 0.0217(9) Uani 1 1 d . .
H51 H 0.6943 0.2428 0.6137 0.026 Uiso 1 1 calc R U
C52 C 0.6490(3) 0.2486(3) 0.7209(2) 0.0227(9) Uani 1 1 d . .
H52 H 0.6512 0.1756 0.7450 0.027 Uiso 1 1 calc R U
C53 C 0.6199(3) 0.3163(3) 0.7635(2) 0.0240(10) Uani 1 1 d . .
H53 H 0.6030 0.2893 0.8175 0.029 Uiso 1 1 calc R U
C54 C 0.6155(3) 0.4232(3) 0.7275(2) 0.0218(9) Uani 1 1 d . .
H54 H 0.5941 0.4691 0.7569 0.026 Uiso 1 1 calc R U
P1A P 0.26770(9) 0.08987(8) 0.84959(6) 0.0215(2) Uani 1 1 d . .
C1A C 0.1289(3) 0.0856(3) 0.8533(2) 0.0196(9) Uani 1 1 d . .
C2A C 0.0440(3) 0.1805(3) 0.8049(2) 0.0224(9) Uani 1 1 d . .
H2A H 0.0598 0.2424 0.7705 0.027 Uiso 1 1 calc R U
C3A C -0.0630(3) 0.1846(3) 0.8069(2) 0.0240(9) Uani 1 1 d . .
H3A H -0.1200 0.2489 0.7731 0.029 Uiso 1 1 calc R U
C4A C -0.0874(3) 0.0954(3) 0.8582(2) 0.0233(9) Uani 1 1 d . .
H4A H -0.1609 0.0988 0.8594 0.028 Uiso 1 1 calc R U
C5A C -0.0046(3) 0.0019(3) 0.9074(2) 0.0249(10) Uani 1 1 d . .
H5A H -0.0210 -0.0590 0.9429 0.030 Uiso 1 1 calc R U
C6A C 0.1022(3) -0.0028(3) 0.9047(2) 0.0227(9) Uani 1 1 d . .
H6A H 0.1587 -0.0675 0.9386 0.027 Uiso 1 1 calc R U
C7A C 0.3500(3) -0.0458(3) 0.9241(2) 0.0193(9) Uani 1 1 d . .
C8A C 0.3694(3) -0.1414(3) 0.9117(2) 0.0272(10) Uani 1 1 d . .
H8A H 0.3372 -0.1384 0.8628 0.033 Uiso 1 1 calc R U
C9A C 0.4352(3) -0.2417(3) 0.9695(2) 0.0295(10) Uani 1 1 d . .
H9A H 0.4469 -0.3065 0.9603 0.035 Uiso 1 1 calc R U
C10A C 0.4831(3) -0.2464(3) 1.0400(2) 0.0294(10) Uani 1 1 d . .
H10A H 0.5281 -0.3145 1.0796 0.035 Uiso 1 1 calc R U
C11A C 0.4659(3) -0.1521(3) 1.0531(2) 0.0314(11) Uani 1 1 d . .
H11A H 0.5002 -0.1559 1.1015 0.038 Uiso 1 1 calc R U
C12A C 0.3993(3) -0.0520(3) 0.9966(2) 0.0226(9) Uani 1 1 d . .
H12A H 0.3870 0.0121 1.0068 0.027 Uiso 1 1 calc R U
C13A C 0.3045(3) 0.0710(3) 0.7554(2) 0.0194(9) Uani 1 1 d . .
C14A C 0.4074(3) 0.0736(3) 0.7354(2) 0.0262(10) Uani 1 1 d . .
H14A H 0.4516 0.0875 0.7694 0.031 Uiso 1 1 calc R U
C15A C 0.4461(3) 0.0564(3) 0.6675(2) 0.0331(11) Uani 1 1 d . .
H15A H 0.5168 0.0564 0.6561 0.040 Uiso 1 1 calc R U
C16A C 0.3816(3) 0.0393(3) 0.6162(2) 0.0286(10) Uani 1 1 d . .
H16A H 0.4078 0.0275 0.5695 0.034 Uiso 1 1 calc R U
C17A C 0.2791(3) 0.0393(3) 0.6332(2) 0.0252(10) Uani 1 1 d . .
H17A H 0.2344 0.0286 0.5976 0.030 Uiso 1 1 calc R U
C18A C 0.2403(3) 0.0552(3) 0.7026(2) 0.0235(9) Uani 1 1 d . .
H18A H 0.1694 0.0551 0.7137 0.028 Uiso 1 1 calc R U

loop_
_atom_site_aniso_label
_atom_site_aniso_U_11
_atom_site_aniso_U_22
_atom_site_aniso_U_33
_atom_site_aniso_U_23
_atom_site_aniso_U_13
_atom_site_aniso_U_12
Ru1 0.01272(16) 0.01220(16) 0.00939(15) -0.00310(12) 0.00084(12) -0.00572(13)
Cl1 0.0193(5) 0.0132(5) 0.0178(5) -0.0021(4) -0.0032(4) -0.0055(4)
Cl2 0.0175(5) 0.0128(4) 0.0161(4) -0.0055(4) 0.0017(4) -0.0051(4)
P1 0.0123(5) 0.0117(5) 0.0117(5) -0.0036(4) 0.0011(4) -0.0052(4)
P2 0.0119(5) 0.0118(5) 0.0118(5) -0.0041(4) 0.0014(4) -0.0048(4)
P3 0.0159(5) 0.0141(5) 0.0123(5) -0.0055(4) 0.0022(4) -0.0080(4)
C1 0.019(2) 0.016(2) 0.0096(17) -0.0027(15) 0.0021(16) -0.0090(17)
C2 0.018(2) 0.023(2) 0.039(2) -0.013(2) -0.0043(19) -0.0053(19)
C3 0.023(2) 0.026(2) 0.038(2) -0.011(2) -0.005(2) -0.013(2)
C4 0.028(2) 0.018(2) 0.018(2) -0.0079(17) 0.0044(17) -0.0134(19)
C5 0.026(2) 0.016(2) 0.028(2) -0.0076(18) 0.0032(19) -0.0047(19)
C6 0.021(2) 0.021(2) 0.021(2) -0.0066(17) 0.0025(17) -0.0100(19)
C7 0.018(2) 0.0129(19) 0.0119(18) -0.0046(15) -0.0010(16) -0.0048(17)
C8 0.014(2) 0.0152(19) 0.0170(19) -0.0052(16) 0.0028(16) -0.0051(17)
C9 0.023(2) 0.018(2) 0.0160(19) 0.0000(17) -0.0035(17) -0.0076(18)
C10 0.022(2) 0.018(2) 0.023(2) -0.0075(18) -0.0091(18) 0.0013(18)
C11 0.010(2) 0.026(2) 0.024(2) -0.0142(18) -0.0004(17) -0.0037(18)
C12 0.018(2) 0.021(2) 0.0128(18) -0.0075(16) 0.0043(16) -0.0094(18)
C13 0.0120(19) 0.020(2) 0.0096(17) -0.0064(16) 0.0022(15) -0.0068(17)
C14 0.021(2) 0.023(2) 0.0133(19) -0.0044(17) 0.0022(16) -0.0078(18)
C15 0.024(2) 0.026(2) 0.0119(19) 0.0008(17) 0.0002(17) -0.0104(19)
C16 0.018(2) 0.041(3) 0.0129(19) -0.0099(19) 0.0029(17) -0.011(2)
C17 0.014(2) 0.026(2) 0.022(2) -0.0138(18) 0.0036(17) -0.0043(18)
C18 0.018(2) 0.022(2) 0.0135(18) -0.0080(17) 0.0057(16) -0.0109(18)
C19 0.0093(19) 0.0166(19) 0.0105(17) -0.0021(15) -0.0005(15) -0.0056(16)
C20 0.022(2) 0.018(2) 0.0107(18) -0.0055(16) 0.0020(16) -0.0065(18)
C21 0.025(2) 0.016(2) 0.024(2) -0.0059(18) 0.0066(18) -0.0076(18)
C22 0.022(2) 0.017(2) 0.0158(19) 0.0005(17) 0.0020(17) -0.0081(18)
C23 0.023(2) 0.025(2) 0.0105(18) -0.0039(17) -0.0009(16) -0.0112(19)
C24 0.016(2) 0.018(2) 0.0177(19) -0.0060(17) 0.0043(16) -0.0093(17)
C25 0.018(2) 0.0114(19) 0.0087(17) -0.0043(15) 0.0054(15) -0.0073(17)
C26 0.017(2) 0.019(2) 0.0138(19) -0.0050(16) 0.0052(16) -0.0071(17)
C27 0.021(2) 0.025(2) 0.0151(19) -0.0088(17) 0.0022(17) -0.0139(19)
C28 0.030(2) 0.023(2) 0.021(2) -0.0113(18) -0.0012(18) -0.010(2)
C29 0.027(2) 0.022(2) 0.039(2) -0.019(2) 0.001(2) -0.0038(19)
C30 0.018(2) 0.018(2) 0.024(2) -0.0102(17) -0.0024(17) -0.0035(18)
C31 0.015(2) 0.0158(19) 0.0156(18) -0.0109(16) 0.0031(16) -0.0050(17)
C32 0.019(2) 0.0146(19) 0.0111(18) -0.0083(16) 0.0028(16) -0.0060(17)
C33 0.012(2) 0.029(2) 0.019(2) -0.0134(18) -0.0041(17) -0.0013(18)
C34 0.017(2) 0.029(2) 0.027(2) -0.0140(19) 0.0041(18) -0.0105(19)
C35 0.019(2) 0.028(2) 0.022(2) -0.0116(18) 0.0073(17) -0.0134(19)
C36 0.016(2) 0.015(2) 0.0189(19) -0.0049(16) -0.0001(16) -0.0054(17)
C37 0.016(2) 0.0096(18) 0.0098(17) -0.0029(15) -0.0001(15) -0.0032(16)
C38 0.018(2) 0.018(2) 0.0166(19) -0.0066(17) -0.0007(16) -0.0064(17)
C39 0.020(2) 0.020(2) 0.022(2) -0.0055(17) 0.0046(17) -0.0117(18)
C40 0.032(2) 0.013(2) 0.0117(18) -0.0026(16) 0.0055(17) -0.0074(18)
C41 0.028(2) 0.026(2) 0.016(2) -0.0104(18) 0.0009(17) -0.014(2)
C42 0.019(2) 0.020(2) 0.022(2) -0.0085(17) 0.0017(17) -0.0104(18)
C43 0.017(2) 0.024(2) 0.0089(17) -0.0084(16) 0.0025(15) -0.0104(18)
C44 0.022(2) 0.019(2) 0.0178(19) -0.0073(17) 0.0007(17) -0.0096(18)
C45 0.022(2) 0.017(2) 0.023(2) -0.0099(18) -0.0020(18) -0.0024(18)
C46 0.015(2) 0.034(2) 0.022(2) -0.0128(19) 0.0010(17) -0.0043(19)
C47 0.024(2) 0.043(3) 0.022(2) -0.015(2) 0.0080(18) -0.023(2)
C48 0.022(2) 0.025(2) 0.019(2) -0.0092(18) 0.0057(17) -0.0137(19)
C49 0.0120(19) 0.0148(19) 0.0141(18) -0.0049(16) -0.0013(15) -0.0063(16)
C50 0.020(2) 0.020(2) 0.020(2) -0.0081(17) 0.0037(17) -0.0074(18)
C51 0.023(2) 0.017(2) 0.027(2) -0.0121(18) 0.0056(18) -0.0042(18)
C52 0.024(2) 0.016(2) 0.028(2) -0.0036(18) -0.0010(18) -0.0119(18)
C53 0.036(3) 0.023(2) 0.0130(19) -0.0019(17) 0.0049(18) -0.016(2)
C54 0.028(2) 0.024(2) 0.020(2) -0.0110(18) 0.0062(18) -0.0146(19)
P1A 0.0249(6) 0.0182(5) 0.0220(5) -0.0077(5) 0.0023(5) -0.0085(5)
C1A 0.025(2) 0.014(2) 0.0172(19) -0.0077(17) 0.0014(17) -0.0030(18)
C2A 0.030(2) 0.016(2) 0.022(2) -0.0092(17) 0.0070(18) -0.0065(19)
C3A 0.029(2) 0.019(2) 0.023(2) -0.0139(18) 0.0021(19) -0.0013(19)
C4A 0.025(2) 0.027(2) 0.024(2) -0.0155(19) 0.0055(18) -0.011(2)
C5A 0.033(3) 0.022(2) 0.024(2) -0.0089(18) 0.0054(19) -0.014(2)
C6A 0.028(2) 0.021(2) 0.0152(19) -0.0039(17) 0.0003(18) -0.0068(19)
C7A 0.021(2) 0.022(2) 0.0166(19) -0.0089(17) 0.0047(17) -0.0087(18)
C8A 0.033(3) 0.025(2) 0.022(2) -0.0112(19) -0.0045(19) -0.005(2)
C9A 0.031(3) 0.023(2) 0.028(2) -0.0110(19) 0.001(2) 0.000(2)
C10A 0.023(2) 0.027(2) 0.027(2) -0.0012(19) -0.0004(19) -0.005(2)
C11A 0.031(3) 0.042(3) 0.022(2) -0.005(2) -0.0051(19) -0.021(2)
C12A 0.028(2) 0.029(2) 0.019(2) -0.0099(18) 0.0069(18) -0.019(2)
C13A 0.023(2) 0.013(2) 0.018(2) -0.0018(16) 0.0011(17) -0.0050(18)
C14A 0.021(2) 0.028(2) 0.025(2) -0.0049(19) 0.0002(18) -0.009(2)
C15A 0.024(2) 0.040(3) 0.026(2) -0.003(2) 0.006(2) -0.010(2)
C16A 0.035(3) 0.022(2) 0.020(2) -0.0034(18) 0.0038(19) -0.004(2)
C17A 0.028(2) 0.024(2) 0.023(2) -0.0073(19) 0.0007(19) -0.011(2)
C18A 0.025(2) 0.019(2) 0.026(2) -0.0054(18) 0.0040(18) -0.0108(19)

loop_
_atom_type_symbol
_atom_type_description
_atom_type_scat_dispersion_real
_atom_type_scat_dispersion_imag
_atom_type_scat_source
C C 0.0033 0.0016 'International Tables Vol C Tables 4.2.6.8 and 6.1.1.4'
H H 0.0000 0.0000 'International Tables Vol C Tables 4.2.6.8 and 6.1.1.4'
P P 0.1023 0.0942 'International Tables Vol C Tables 4.2.6.8 and 6.1.1.4'
Cl Cl 0.1484 0.1585 'International Tables Vol C Tables 4.2.6.8 and 6.1.1.4'
Ru Ru -1.2594 0.8363 'International Tables Vol C Tables 4.2.6.8 and 6.1.1.4'

loop_
_geom_angle_atom_site_label_1
_geom_angle_atom_site_label_2
_geom_angle_atom_site_label_3
_geom_angle
P2 Ru1 P1 99.55(3)
P2 Ru1 Cl2 105.49(3)
P1 Ru1 Cl2 86.26(3)
P2 Ru1 Cl1 94.48(3)
P1 Ru1 Cl1 93.32(3)
Cl2 Ru1 Cl1 159.83(3)
P2 Ru1 P3 103.53(3)
P1 Ru1 P3 156.46(4)
Cl2 Ru1 P3 83.19(3)
Cl1 Ru1 P3 89.51(3)
C7 P1 C13 102.27(16)
C7 P1 C1 103.25(15)
C13 P1 C1 100.04(16)
C7 P1 Ru1 118.57(11)
C13 P1 Ru1 102.92(10)
C1 P1 Ru1 125.69(12)
C31 P2 C25 102.86(16)
C31 P2 C19 98.70(16)
C25 P2 C19 100.45(14)
C31 P2 Ru1 115.28(11)
C25 P2 Ru1 115.06(11)
C19 P2 Ru1 121.52(12)
C37 P3 C49 104.37(15)
C37 P3 C43 98.93(15)
C49 P3 C43 102.72(16)
C37 P3 Ru1 103.94(11)
C49 P3 Ru1 115.84(10)
C43 P3 Ru1 127.62(11)
C6 C1 C2 117.9(3)
C6 C1 P1 121.5(3)
C2 C1 P1 120.4(3)
C3 C2 C1 120.8(4)
C4 C3 C2 120.6(4)
C3 C4 C5 119.4(3)
C4 C5 C6 120.0(4)
C1 C6 C5 121.2(3)
C12 C7 C8 118.5(3)
C12 C7 P1 123.4(3)
C8 C7 P1 118.1(3)
C9 C8 C7 121.3(4)
C10 C9 C8 119.0(4)
C11 C10 C9 120.2(3)
C10 C11 C12 120.5(4)
C11 C12 C7 120.4(3)
C18 C13 C14 118.7(3)
C18 C13 P1 121.2(3)
C14 C13 P1 120.1(3)
C15 C14 C13 120.4(4)
C16 C15 C14 120.6(4)
C15 C16 C17 119.5(4)
C16 C17 C18 120.4(4)
C17 C18 C13 120.5(3)
C20 C19 C24 118.3(3)
C20 C19 P2 119.9(2)
C24 C19 P2 121.3(3)
C19 C20 C21 120.6(3)
C22 C21 C20 120.5(3)
C23 C22 C21 119.2(3)
C24 C23 C22 120.3(3)
C23 C24 C19 121.0(3)
C30 C25 C26 118.0(3)
C30 C25 P2 123.3(3)
C26 C25 P2 118.7(3)
C27 C26 C25 120.8(4)
C28 C27 C26 120.5(3)
C27 C28 C29 119.3(3)
C28 C29 C30 120.6(4)
C25 C30 C29 120.8(3)
C32 C31 C36 118.2(3)
C32 C31 P2 119.4(3)
C36 C31 P2 122.4(3)
C33 C32 C31 120.5(3)
C34 C33 C32 120.3(3)
C35 C34 C33 120.1(4)
C34 C35 C36 119.9(4)
C35 C36 C31 120.9(3)
C38 C37 C42 118.2(3)
C38 C37 P3 120.5(2)
C42 C37 P3 121.3(3)
C37 C38 C39 121.4(3)
C40 C39 C38 119.9(3)
C41 C40 C39 119.2(3)
C42 C41 C40 121.0(3)
C41 C42 C37 120.2(3)
C48 C43 C44 117.7(3)
C48 C43 P3 124.5(3)
C44 C43 P3 117.8(3)
C45 C44 C43 121.1(3)
C44 C45 C46 119.8(3)
C47 C46 C45 119.9(4)
C46 C47 C48 120.3(4)
C47 C48 C43 121.2(4)
C54 C49 C50 118.2(3)
C54 C49 P3 118.2(3)
C50 C49 P3 123.5(3)
C49 C50 C51 120.2(4)
C52 C51 C50 120.9(4)
C51 C52 C53 119.2(3)
C54 C53 C52 120.1(4)
C53 C54 C49 121.2(4)
C13A P1A C7A 99.26(17)
C13A P1A C1A 103.41(16)
C7A P1A C1A 102.46(17)
C6A C1A C2A 118.1(4)
C6A C1A P1A 124.6(3)
C2A C1A P1A 117.1(3)
C3A C2A C1A 120.3(4)
C2A C3A C4A 120.5(4)
C5A C4A C3A 119.8(4)
C4A C5A C6A 119.7(4)
C5A C6A C1A 121.5(4)
C8A C7A C12A 118.4(3)
C8A C7A P1A 124.0(3)
C12A C7A P1A 117.6(3)
C7A C8A C9A 121.3(3)
C10A C9A C8A 119.6(4)
C9A C10A C11A 120.0(4)
C10A C11A C12A 120.9(3)
C11A C12A C7A 119.7(4)
C18A C13A C14A 117.7(4)
C18A C13A P1A 126.2(3)
C14A C13A P1A 116.1(3)
C15A C14A C13A 121.5(4)
C14A C15A C16A 119.9(4)
C17A C16A C15A 119.7(4)
C16A C17A C18A 120.6(3)
C13A C18A C17A 120.5(4)

loop_
_geom_bond_atom_site_label_1
_geom_bond_atom_site_label_2
_geom_bond_distance
Ru1 P2 2.2299(11)
Ru1 P1 2.3688(10)
Ru1 Cl2 2.3836(10)
Ru1 Cl1 2.3874(10)
Ru1 P3 2.4427(9)
P1 C7 1.846(3)
P1 C13 1.846(4)
P1 C1 1.852(3)
P2 C31 1.844(4)
P2 C25 1.847(3)
P2 C19 1.849(3)
P3 C37 1.831(4)
P3 C49 1.839(3)
P3 C43 1.842(4)
C1 C6 1.373(5)
C1 C2 1.399(5)
C2 C3 1.384(5)
C3 C4 1.369(5)
C4 C5 1.383(5)
C5 C6 1.393(5)
C7 C12 1.392(5)
C7 C8 1.394(5)
C8 C9 1.394(5)
C9 C10 1.392(5)
C10 C11 1.377(5)
C11 C12 1.391(5)
C13 C18 1.394(5)
C13 C14 1.400(5)
C14 C15 1.387(5)
C15 C16 1.383(5)
C16 C17 1.386(5)
C17 C18 1.391(5)
C19 C20 1.385(5)
C19 C24 1.407(4)
C20 C21 1.393(5)
C21 C22 1.393(5)
C22 C23 1.384(5)
C23 C24 1.381(5)
C25 C30 1.385(5)
C25 C26 1.408(5)
C26 C27 1.390(4)
C27 C28 1.376(5)
C28 C29 1.388(5)
C29 C30 1.394(5)
C31 C32 1.396(5)
C31 C36 1.404(5)
C32 C33 1.390(5)
C33 C34 1.389(5)
C34 C35 1.373(5)
C35 C36 1.392(5)
C37 C38 1.389(5)
C37 C42 1.407(4)
C38 C39 1.391(5)
C39 C40 1.390(4)
C40 C41 1.387(5)
C41 C42 1.385(5)
C43 C48 1.399(5)
C43 C44 1.406(5)
C44 C45 1.382(5)
C45 C46 1.394(5)
C46 C47 1.378(5)
C47 C48 1.381(5)
C49 C54 1.392(5)
C49 C50 1.394(5)
C50 C51 1.395(5)
C51 C52 1.375(5)
C52 C53 1.389(5)
C53 C54 1.384(5)
P1A C13A 1.832(4)
P1A C7A 1.839(4)
P1A C1A 1.842(4)
C1A C6A 1.399(5)
C1A C2A 1.400(5)
C2A C3A 1.387(5)
C3A C4A 1.391(5)
C4A C5A 1.382(5)
C5A C6A 1.383(5)
C7A C8A 1.388(5)
C7A C12A 1.407(4)
C8A C9A 1.395(5)
C9A C10A 1.376(5)
C10A C11A 1.381(5)
C11A C12A 1.388(5)
C13A C18A 1.388(5)
C13A C14A 1.404(5)
C14A C15A 1.382(6)
C15A C16A 1.383(5)
C16A C17A 1.377(6)
C17A C18A 1.401(5)

loop_
_geom_torsion_atom_site_label_1
_geom_torsion_atom_site_label_2
_geom_torsion_atom_site_label_3
_geom_torsion_atom_site_label_4
_geom_torsion
C7 P1 C1 C6 -154.2(3)
C13 P1 C1 C6 100.5(3)
Ru1 P1 C1 C6 -13.5(4)
C7 P1 C1 C2 30.0(3)
C13 P1 C1 C2 -75.3(3)
Ru1 P1 C1 C2 170.7(2)
C6 C1 C2 C3 -0.8(6)
P1 C1 C2 C3 175.1(3)
C1 C2 C3 C4 0.2(6)
C2 C3 C4 C5 -0.1(6)
C3 C4 C5 C6 0.5(6)
C2 C1 C6 C5 1.3(5)
P1 C1 C6 C5 -174.6(3)
C4 C5 C6 C1 -1.1(6)
C13 P1 C7 C12 33.0(3)
C1 P1 C7 C12 -70.6(3)
Ru1 P1 C7 C12 145.2(2)
C13 P1 C7 C8 -147.6(3)
C1 P1 C7 C8 108.8(3)
Ru1 P1 C7 C8 -35.3(3)
C12 C7 C8 C9 0.7(5)
P1 C7 C8 C9 -178.8(3)
C7 C8 C9 C10 0.2(5)
C8 C9 C10 C11 -0.3(5)
C9 C10 C11 C12 -0.6(5)
C10 C11 C12 C7 1.5(5)
C8 C7 C12 C11 -1.5(5)
P1 C7 C12 C11 177.9(2)
C7 P1 C13 C18 45.3(3)
C1 P1 C13 C18 151.4(3)
Ru1 P1 C13 C18 -78.2(3)
C7 P1 C13 C14 -137.2(3)
C1 P1 C13 C14 -31.2(3)
Ru1 P1 C13 C14 99.2(3)
C18 C13 C14 C15 -0.7(5)
P1 C13 C14 C15 -178.3(3)
C13 C14 C15 C16 -0.3(5)
C14 C15 C16 C17 0.9(5)
C15 C16 C17 C18 -0.5(5)
C16 C17 C18 C13 -0.5(5)
C14 C13 C18 C17 1.1(5)
P1 C13 C18 C17 178.6(2)
C31 P2 C19 C20 88.2(3)
C25 P2 C19 C20 -166.9(3)
Ru1 P2 C19 C20 -38.7(3)
C31 P2 C19 C24 -84.0(3)
C25 P2 C19 C24 20.9(3)
Ru1 P2 C19 C24 149.1(2)
C24 C19 C20 C21 -0.1(5)
P2 C19 C20 C21 -172.4(3)
C19 C20 C21 C22 0.0(6)
C20 C21 C22 C23 -1.3(6)
C21 C22 C23 C24 2.7(6)
C22 C23 C24 C19 -2.9(6)
C20 C19 C24 C23 1.5(5)
P2 C19 C24 C23 173.8(3)
C31 P2 C25 C30 -22.0(3)
C19 P2 C25 C30 -123.5(3)
Ru1 P2 C25 C30 104.2(3)
C31 P2 C25 C26 156.7(3)
C19 P2 C25 C26 55.1(3)
Ru1 P2 C25 C26 -77.2(3)
C30 C25 C26 C27 1.4(5)
P2 C25 C26 C27 -177.3(3)
C25 C26 C27 C28 -0.6(5)
C26 C27 C28 C29 -0.4(6)
C27 C28 C29 C30 0.5(6)
C26 C25 C30 C29 -1.2(5)
P2 C25 C30 C29 177.4(3)
C28 C29 C30 C25 0.3(6)
C25 P2 C31 C32 76.3(3)
C19 P2 C31 C32 179.2(3)
Ru1 P2 C31 C32 -49.7(3)
C25 P2 C31 C36 -104.2(3)
C19 P2 C31 C36 -1.3(3)
Ru1 P2 C31 C36 129.8(3)
C36 C31 C32 C33 0.4(5)
P2 C31 C32 C33 179.9(3)
C31 C32 C33 C34 -0.3(5)
C32 C33 C34 C35 0.2(5)
C33 C34 C35 C36 -0.3(5)
C34 C35 C36 C31 0.4(5)
C32 C31 C36 C35 -0.4(5)
P2 C31 C36 C35 -179.9(3)
C49 P3 C37 C38 -118.7(3)
C43 P3 C37 C38 135.6(3)
Ru1 P3 C37 C38 3.1(3)
C49 P3 C37 C42 61.5(3)
C43 P3 C37 C42 -44.2(3)
Ru1 P3 C37 C42 -176.7(3)
C42 C37 C38 C39 -1.1(5)
P3 C37 C38 C39 179.2(3)
C37 C38 C39 C40 -0.1(6)
C38 C39 C40 C41 0.5(5)
C39 C40 C41 C42 0.1(6)
C40 C41 C42 C37 -1.3(6)
C38 C37 C42 C41 1.7(5)
P3 C37 C42 C41 -178.5(3)
C37 P3 C43 C48 112.5(3)
C49 P3 C43 C48 5.4(3)
Ru1 P3 C43 C48 -132.1(3)
C37 P3 C43 C44 -63.7(3)
C49 P3 C43 C44 -170.8(3)
Ru1 P3 C43 C44 51.7(3)
C48 C43 C44 C45 0.8(5)
P3 C43 C44 C45 177.3(3)
C43 C44 C45 C46 -0.4(5)
C44 C45 C46 C47 -0.9(6)
C45 C46 C47 C48 1.7(6)
C46 C47 C48 C43 -1.3(6)
C44 C43 C48 C47 0.0(5)
P3 C43 C48 C47 -176.2(3)
C37 P3 C49 C54 -179.8(3)
C43 P3 C49 C54 -77.0(3)
Ru1 P3 C49 C54 66.6(3)
C37 P3 C49 C50 2.3(3)
C43 P3 C49 C50 105.1(3)
Ru1 P3 C49 C50 -111.3(3)
C54 C49 C50 C51 1.3(5)
P3 C49 C50 C51 179.2(3)
C49 C50 C51 C52 -1.6(5)
C50 C51 C52 C53 0.4(6)
C51 C52 C53 C54 0.9(6)
C52 C53 C54 C49 -1.2(6)
C50 C49 C54 C53 0.0(5)
P3 C49 C54 C53 -178.0(3)
C13A P1A C1A C6A 104.7(3)
C7A P1A C1A C6A 1.8(4)
C13A P1A C1A C2A -79.8(3)
C7A P1A C1A C2A 177.3(3)
C6A C1A C2A C3A -1.7(5)
P1A C1A C2A C3A -177.5(3)
C1A C2A C3A C4A 1.3(5)
C2A C3A C4A C5A -0.1(5)
C3A C4A C5A C6A -0.6(5)
C4A C5A C6A C1A 0.2(6)
C2A C1A C6A C5A 1.0(5)
P1A C1A C6A C5A 176.4(3)
C13A P1A C7A C8A -35.3(4)
C1A P1A C7A C8A 70.8(4)
C13A P1A C7A C12A 142.2(3)
C1A P1A C7A C12A -111.7(3)
C12A C7A C8A C9A 0.6(6)
P1A C7A C8A C9A 178.1(3)
C7A C8A C9A C10A -0.8(7)
C8A C9A C10A C11A 0.0(7)
C9A C10A C11A C12A 1.0(7)
C10A C11A C12A C7A -1.2(6)
C8A C7A C12A C11A 0.4(6)
P1A C7A C12A C11A -177.3(3)
C7A P1A C13A C18A 104.0(3)
C1A P1A C13A C18A -1.2(4)
C7A P1A C13A C14A -76.3(3)
C1A P1A C13A C14A 178.4(3)
C18A C13A C14A C15A -2.7(6)
P1A C13A C14A C15A 177.6(3)
C13A C14A C15A C16A 1.9(6)
C14A C15A C16A C17A -0.1(6)
C15A C16A C17A C18A -0.9(6)
C14A C13A C18A C17A 1.8(5)
P1A C13A C18A C17A -178.6(3)
C16A C17A C18A C13A 0.0(6)
